data_7054831
loop_
_publ_author_name
'Huixia, Xu'
'Peng, Sun'
'Dan, Zhao'
'Tingting, Yang'
'Yuying, Hao'
'Hua, Wang'
'Heping, Shi'
'Bingshe, Xu'

_publ_section_title
;
 Synthesis and photoelectric performances of blue-green emitting iridium
 phenylpyridine complexes using N,N&#x2032;-heteroaromatic ancillary
 ligands
;
_journal_issue 7
_journal_name_full 'New J. Chem.'
_journal_page_first 5293
_journal_paper_doi 10.1039/C5NJ00195A
_journal_volume 39
_journal_year 2015
_chemical_formula_sum 'C30 H20 F3 Ir N6'
_chemical_formula_weight 713.72
_chemical_name_systematic
;
?
;
_space_group_IT_number 2
_symmetry_cell_setting triclinic
_symmetry_space_group_name_Hall '-P 1'
_symmetry_space_group_name_H-M 'P -1'
_atom_sites_solution_hydrogens geom
_atom_sites_solution_primary direct
_atom_sites_solution_secondary difmap
_audit_creation_method SHELXL-97
_audit_update_record
;
2012-10-10 deposited with the CCDC.
2015-04-13 downloaded from the CCDC.
;
_cell_angle_alpha 96.684(7)
_cell_angle_beta 98.707(7)
_cell_angle_gamma 109.386(6)
_cell_formula_units_Z 2
_cell_length_a 9.307(7)
_cell_length_b 12.792(9)
_cell_length_c 13.798(10)
_cell_measurement_reflns_used 3261
_cell_measurement_temperature 293(2)
_cell_measurement_theta_max 22.24
_cell_measurement_theta_min 2.37
_cell_volume 1507.1(19)
_computing_cell_refinement 'Bruker SAINT'
_computing_data_collection 'Bruker APEX2'
_computing_data_reduction 'Bruker SAINT'
_computing_molecular_graphics 'Bruker SHELXTL'
_computing_publication_material 'Bruker SHELXTL'
_computing_structure_refinement 'SHELXL-97 (Sheldrick, 2008)'
_computing_structure_solution 'SHELXS-97 (Sheldrick, 2008)'
_diffrn_ambient_temperature 293(2)
_diffrn_measured_fraction_theta_full 0.984
_diffrn_measured_fraction_theta_max 0.984
_diffrn_measurement_device_type 'Bruker APEX-II CCD'
_diffrn_measurement_method '\f and \w scans'
_diffrn_radiation_monochromator graphite
_diffrn_radiation_source 'fine-focus sealed tube'
_diffrn_radiation_type MoK\a
_diffrn_radiation_wavelength 0.71073
_diffrn_reflns_av_R_equivalents 0.0406
_diffrn_reflns_av_sigmaI/netI 0.0725
_diffrn_reflns_limit_h_max 9
_diffrn_reflns_limit_h_min -11
_diffrn_reflns_limit_k_max 15
_diffrn_reflns_limit_k_min -14
_diffrn_reflns_limit_l_max 16
_diffrn_reflns_limit_l_min -16
_diffrn_reflns_number 10862
_diffrn_reflns_theta_full 25.50
_diffrn_reflns_theta_max 25.50
_diffrn_reflns_theta_min 2.37
_exptl_absorpt_coefficient_mu 4.476
_exptl_absorpt_correction_T_max 0.4834
_exptl_absorpt_correction_T_min 0.4258
_exptl_absorpt_correction_type multi-scan
_exptl_absorpt_process_details SADABS
_exptl_crystal_colour yellow
_exptl_crystal_density_diffrn 1.573
_exptl_crystal_density_method 'not measured'
_exptl_crystal_description block
_exptl_crystal_F_000 692
_exptl_crystal_size_max 0.23
_exptl_crystal_size_mid 0.21
_exptl_crystal_size_min 0.19
_platon_squeeze_details
;
;
_refine_diff_density_max 1.432
_refine_diff_density_min -1.223
_refine_diff_density_rms 0.139
_refine_ls_extinction_method none
_refine_ls_goodness_of_fit_ref 1.026
_refine_ls_hydrogen_treatment constr
_refine_ls_matrix_type full
_refine_ls_number_parameters 361
_refine_ls_number_reflns 5526
_refine_ls_number_restraints 42
_refine_ls_restrained_S_all 1.055
_refine_ls_R_factor_all 0.0568
_refine_ls_R_factor_gt 0.0424
_refine_ls_shift/su_max 0.001
_refine_ls_shift/su_mean 0.000
_refine_ls_structure_factor_coef Fsqd
_refine_ls_weighting_details 'calc w=1/[\s^2^(Fo^2^)+(0.0399P)^2^+0.0000P] where P=(Fo^2^+2Fc^2^)/3'
_refine_ls_weighting_scheme calc
_refine_ls_wR_factor_gt 0.0856
_refine_ls_wR_factor_ref 0.0900
_reflns_number_gt 4421
_reflns_number_total 5526
_reflns_threshold_expression >2sigma(I)
_cod_data_source_file c5nj00195a1.cif
_cod_data_source_block p-1
_cod_depositor_comments
;
The following automatic conversions were performed:

'_symmetry_cell_setting' value 'Triclinic' changed to 'triclinic'
according to
/usr/data/users/saulius/crontab/automatic-downloads/rss-feeds/RSC/lib/dictionaries/cif_core.dic
dictionary named 'cif_core.dic' version 2.4.2 from 2011-04-26.

Automatic conversion script
Id: cif_fix_values 3271 2015-04-21 07:52:19Z andrius 

 Adding full bibliography for 7054830--7054832.cif.
;
_cod_original_sg_symbol_H-M P-1
_cod_database_code 7054831

loop_
_symmetry_equiv_pos_as_xyz
'x, y, z'
'-x, -y, -z'

loop_
_atom_site_label
_atom_site_type_symbol
_atom_site_fract_x
_atom_site_fract_y
_atom_site_fract_z
_atom_site_U_iso_or_equiv
_atom_site_adp_type
_atom_site_occupancy
_atom_site_symmetry_multiplicity
_atom_site_calc_flag
_atom_site_refinement_flags
Ir1 Ir 0.78187(3) 0.17746(2) 0.273569(18) 0.03473(11) Uani 1 1 d .
C1 C 0.4307(8) 0.1503(7) 0.2376(5) 0.050(2) Uani 1 1 d .
H1 H 0.4442 0.1564 0.3065 0.060 Uiso 1 1 calc R
C2 C 0.2866(9) 0.1371(7) 0.1835(6) 0.059(2) Uani 1 1 d .
H2 H 0.2046 0.1344 0.2153 0.071 Uiso 1 1 calc R
C3 C 0.2661(9) 0.1278(8) 0.0815(6) 0.061(2) Uani 1 1 d .
H3 H 0.1697 0.1176 0.0431 0.073 Uiso 1 1 calc R
C4 C 0.3899(9) 0.1339(7) 0.0378(5) 0.057(2) Uani 1 1 d .
H4 H 0.3791 0.1299 -0.0308 0.069 Uiso 1 1 calc R
C5 C 0.5292(8) 0.1459(6) 0.0945(5) 0.0426(18) Uani 1 1 d .
C6 C 0.6715(8) 0.1549(6) 0.0567(5) 0.0395(17) Uani 1 1 d .
C7 C 0.8435(9) 0.1708(7) -0.0237(5) 0.0450(19) Uani 1 1 d .
C8 C 0.9255(13) 0.1839(12) -0.1064(7) 0.089(3) Uani 1 1 d U
C9 C 0.6101(9) -0.0726(7) 0.2293(5) 0.0460(19) Uani 1 1 d .
H9 H 0.5277 -0.0548 0.1980 0.055 Uiso 1 1 calc R
C10 C 0.5891(10) -0.1844(7) 0.2300(6) 0.056(2) Uani 1 1 d .
H10 H 0.4955 -0.2409 0.1983 0.067 Uiso 1 1 calc R
C11 C 0.7096(12) -0.2105(8) 0.2787(7) 0.072(3) Uani 1 1 d .
H11 H 0.6989 -0.2850 0.2812 0.086 Uiso 1 1 calc R
C12 C 0.8491(11) -0.1224(8) 0.3244(6) 0.060(2) Uani 1 1 d .
H12 H 0.9308 -0.1382 0.3592 0.072 Uiso 1 1 calc R
C13 C 0.8653(8) -0.0136(7) 0.3181(5) 0.0404(18) Uani 1 1 d .
C14 C 1.0033(8) 0.0825(7) 0.3590(5) 0.0406(18) Uani 1 1 d .
C15 C 1.1424(10) 0.0811(8) 0.4127(5) 0.061(2) Uani 1 1 d .
H15 H 1.1478 0.0126 0.4256 0.073 Uiso 1 1 calc R
C16 C 1.2726(9) 0.1779(9) 0.4474(6) 0.064(3) Uani 1 1 d .
H16 H 1.3633 0.1748 0.4838 0.077 Uiso 1 1 calc R
C17 C 1.2644(9) 0.2772(8) 0.4271(5) 0.061(2) Uani 1 1 d .
H17 H 1.3518 0.3425 0.4480 0.073 Uiso 1 1 calc R
C18 C 1.1283(9) 0.2828(7) 0.3760(5) 0.051(2) Uani 1 1 d .
H18 H 1.1249 0.3522 0.3644 0.061 Uiso 1 1 calc R
C19 C 0.9950(8) 0.1856(6) 0.3413(4) 0.0380(17) Uani 1 1 d .
C20 C 0.7353(7) 0.2031(6) 0.4101(5) 0.0383(17) Uani 1 1 d .
C21 C 0.6900(8) 0.1272(7) 0.4733(5) 0.049(2) Uani 1 1 d .
H21 H 0.6765 0.0520 0.4531 0.058 Uiso 1 1 calc R
C22 C 0.6643(9) 0.1614(9) 0.5664(6) 0.066(3) Uani 1 1 d .
H22 H 0.6342 0.1086 0.6073 0.079 Uiso 1 1 calc R
C23 C 0.6822(11) 0.2712(11) 0.5995(7) 0.080(3) Uani 1 1 d .
H23 H 0.6639 0.2927 0.6618 0.096 Uiso 1 1 calc R
C24 C 0.7270(10) 0.3477(9) 0.5398(7) 0.072(3) Uani 1 1 d .
H24 H 0.7382 0.4222 0.5610 0.086 Uiso 1 1 calc R
C25 C 0.7568(9) 0.3161(7) 0.4465(5) 0.049(2) Uani 1 1 d .
C26 C 0.8120(9) 0.3957(7) 0.3811(6) 0.051(2) Uani 1 1 d .
C27 C 0.8492(11) 0.5119(9) 0.3985(8) 0.079(3) Uani 1 1 d .
H27 H 0.8352 0.5461 0.4578 0.094 Uiso 1 1 calc R
C28 C 0.9050(13) 0.5767(9) 0.3325(11) 0.094(4) Uani 1 1 d .
H28 H 0.9308 0.6543 0.3465 0.113 Uiso 1 1 calc R
C29 C 0.9227(13) 0.5261(10) 0.2448(10) 0.091(3) Uani 1 1 d .
H29 H 0.9602 0.5687 0.1978 0.109 Uiso 1 1 calc R
C30 C 0.8848(10) 0.4126(8) 0.2272(7) 0.064(2) Uani 1 1 d .
H30 H 0.8965 0.3791 0.1668 0.077 Uiso 1 1 calc R
F1 F 0.8441(8) 0.1717(7) -0.1916(4) 0.139(3) Uani 1 1 d U
F2 F 0.9940(8) 0.1057(6) -0.1206(4) 0.112(2) Uani 1 1 d U
F3 F 1.0496(9) 0.2730(7) -0.0911(5) 0.142(3) Uani 1 1 d U
N1 N 0.5508(6) 0.1547(5) 0.1951(4) 0.0355(13) Uani 1 1 d .
N2 N 0.8013(6) 0.1639(5) 0.1215(4) 0.0390(14) Uani 1 1 d .
N3 N 0.9150(7) 0.1745(5) 0.0677(4) 0.0443(15) Uani 1 1 d .
N4 N 0.6924(7) 0.1578(5) -0.0369(4) 0.0462(16) Uani 1 1 d .
N5 N 0.7438(6) 0.0114(5) 0.2716(4) 0.0371(14) Uani 1 1 d .
N6 N 0.8317(7) 0.3466(5) 0.2916(4) 0.0440(15) Uani 1 1 d .

loop_
_atom_site_aniso_label
_atom_site_aniso_U_11
_atom_site_aniso_U_22
_atom_site_aniso_U_33
_atom_site_aniso_U_23
_atom_site_aniso_U_13
_atom_site_aniso_U_12
Ir1 0.03243(17) 0.04490(19) 0.02993(14) 0.00412(11) 0.00349(10) 0.01980(13)
C1 0.043(5) 0.079(6) 0.039(4) 0.008(4) 0.018(3) 0.033(4)
C2 0.030(4) 0.094(7) 0.061(5) 0.012(5) 0.015(4) 0.032(5)
C3 0.037(5) 0.097(7) 0.055(5) 0.008(5) 0.003(4) 0.036(5)
C4 0.055(5) 0.085(7) 0.036(4) 0.009(4) -0.003(4) 0.036(5)
C5 0.041(4) 0.059(5) 0.035(4) 0.006(3) 0.008(3) 0.028(4)
C6 0.041(4) 0.050(5) 0.032(3) 0.009(3) 0.005(3) 0.023(4)
C7 0.046(5) 0.061(5) 0.034(4) 0.016(3) 0.017(3) 0.021(4)
C8 0.079(5) 0.164(7) 0.056(4) 0.048(5) 0.040(4) 0.065(5)
C9 0.054(5) 0.052(5) 0.034(4) 0.013(3) 0.013(4) 0.018(4)
C10 0.057(6) 0.046(5) 0.060(5) 0.015(4) 0.019(4) 0.007(4)
C11 0.094(8) 0.059(6) 0.082(6) 0.025(5) 0.029(6) 0.043(6)
C12 0.062(6) 0.064(6) 0.067(5) 0.021(5) 0.019(5) 0.035(5)
C13 0.043(5) 0.056(5) 0.035(4) 0.014(3) 0.012(3) 0.029(4)
C14 0.045(5) 0.053(5) 0.035(4) 0.007(3) 0.004(3) 0.033(4)
C15 0.067(6) 0.101(8) 0.047(4) 0.027(5) 0.019(4) 0.062(6)
C16 0.034(5) 0.099(8) 0.052(5) -0.001(5) -0.008(4) 0.026(5)
C17 0.043(5) 0.085(7) 0.048(5) -0.012(5) 0.000(4) 0.026(5)
C18 0.046(5) 0.055(5) 0.052(4) -0.003(4) 0.005(4) 0.024(4)
C19 0.031(4) 0.061(5) 0.023(3) 0.001(3) 0.008(3) 0.018(4)
C20 0.026(4) 0.054(5) 0.040(4) 0.004(3) 0.001(3) 0.025(4)
C21 0.046(5) 0.068(6) 0.038(4) 0.011(4) 0.007(3) 0.030(4)
C22 0.044(5) 0.120(9) 0.037(4) 0.021(5) 0.011(4) 0.031(5)
C23 0.058(6) 0.121(10) 0.049(5) -0.017(6) 0.022(5) 0.023(6)
C24 0.057(6) 0.085(7) 0.065(6) -0.027(5) 0.014(5) 0.027(5)
C25 0.042(5) 0.054(5) 0.048(4) -0.004(4) -0.001(4) 0.023(4)
C26 0.042(5) 0.055(6) 0.055(5) -0.011(4) -0.003(4) 0.026(4)
C27 0.064(7) 0.064(7) 0.101(8) -0.020(6) -0.001(6) 0.033(6)
C28 0.072(8) 0.050(7) 0.158(12) 0.018(8) -0.008(8) 0.030(6)
C29 0.085(8) 0.063(8) 0.123(10) 0.034(7) 0.010(7) 0.024(6)
C30 0.071(6) 0.056(6) 0.069(6) 0.023(5) 0.008(5) 0.025(5)
F1 0.102(4) 0.288(8) 0.054(3) 0.066(4) 0.030(3) 0.088(5)
F2 0.117(5) 0.162(6) 0.091(4) 0.039(4) 0.067(3) 0.069(4)
F3 0.132(6) 0.159(6) 0.109(4) 0.028(4) 0.079(4) -0.007(5)
N1 0.032(3) 0.043(4) 0.034(3) 0.005(3) 0.002(2) 0.018(3)
N2 0.027(3) 0.060(4) 0.034(3) 0.006(3) 0.007(2) 0.021(3)
N3 0.034(3) 0.069(5) 0.040(3) 0.014(3) 0.011(3) 0.029(3)
N4 0.041(4) 0.072(5) 0.033(3) 0.017(3) 0.007(3) 0.026(3)
N5 0.030(3) 0.046(4) 0.029(3) 0.005(3) 0.003(2) 0.009(3)
N6 0.038(4) 0.044(4) 0.046(3) 0.007(3) -0.004(3) 0.016(3)

loop_
_atom_type_symbol
_atom_type_description
_atom_type_scat_dispersion_real
_atom_type_scat_dispersion_imag
_atom_type_scat_source
C C 0.0033 0.0016 'International Tables Vol C Tables 4.2.6.8 and 6.1.1.4'
H H 0.0000 0.0000 'International Tables Vol C Tables 4.2.6.8 and 6.1.1.4'
Ir Ir -1.4442 7.9887 'International Tables Vol C Tables 4.2.6.8 and 6.1.1.4'
N N 0.0061 0.0033 'International Tables Vol C Tables 4.2.6.8 and 6.1.1.4'
F F 0.0171 0.0103 'International Tables Vol C Tables 4.2.6.8 and 6.1.1.4'

loop_
_geom_angle_atom_site_label_1
_geom_angle_atom_site_label_2
_geom_angle_atom_site_label_3
_geom_angle
C19 Ir1 C20 87.6(2)
C19 Ir1 N6 96.2(3)
C20 Ir1 N6 81.0(3)
C19 Ir1 N5 79.5(3)
C20 Ir1 N5 94.2(3)
N6 Ir1 N5 173.7(2)
C19 Ir1 N2 101.6(2)
C20 Ir1 N2 169.7(2)
N6 Ir1 N2 93.2(2)
N5 Ir1 N2 92.1(2)
C19 Ir1 N1 175.2(2)
C20 Ir1 N1 94.8(2)
N6 Ir1 N1 88.3(2)
N5 Ir1 N1 96.2(2)
N2 Ir1 N1 76.4(2)
N1 C1 C2 122.4(6)
N1 C1 H1 118.8
C2 C1 H1 118.8
C1 C2 C3 119.0(7)
C1 C2 H2 120.5
C3 C2 H2 120.5
C4 C3 C2 118.7(7)
C4 C3 H3 120.6
C2 C3 H3 120.6
C5 C4 C3 120.0(7)
C5 C4 H4 120.0
C3 C4 H4 120.0
N1 C5 C4 121.8(6)
N1 C5 C6 112.9(6)
C4 C5 C6 125.2(6)
N4 C6 N2 113.2(6)
N4 C6 C5 127.8(6)
N2 C6 C5 118.9(6)
N3 C7 N4 116.9(6)
N3 C7 C8 121.9(7)
N4 C7 C8 121.2(7)
F1 C8 F3 110.3(10)
F1 C8 F2 102.3(9)
F3 C8 F2 97.8(8)
F1 C8 C7 116.6(9)
F3 C8 C7 115.1(10)
F2 C8 C7 112.5(9)
N5 C9 C10 122.9(7)
N5 C9 H9 118.6
C10 C9 H9 118.6
C11 C10 C9 118.5(8)
C11 C10 H10 120.7
C9 C10 H10 120.7
C10 C11 C12 118.6(8)
C10 C11 H11 120.7
C12 C11 H11 120.7
C13 C12 C11 120.3(8)
C13 C12 H12 119.8
C11 C12 H12 119.8
C12 C13 N5 120.4(7)
C12 C13 C14 125.2(7)
N5 C13 C14 114.4(7)
C19 C14 C15 118.5(7)
C19 C14 C13 115.4(6)
C15 C14 C13 126.1(7)
C16 C15 C14 122.5(8)
C16 C15 H15 118.8
C14 C15 H15 118.8
C17 C16 C15 118.4(8)
C17 C16 H16 120.8
C15 C16 H16 120.8
C16 C17 C18 121.0(8)
C16 C17 H17 119.5
C18 C17 H17 119.5
C17 C18 C19 121.2(8)
C17 C18 H18 119.4
C19 C18 H18 119.4
C18 C19 C14 118.3(6)
C18 C19 Ir1 127.2(6)
C14 C19 Ir1 114.4(5)
C21 C20 C25 116.4(6)
C21 C20 Ir1 129.5(6)
C25 C20 Ir1 114.1(5)
C20 C21 C22 121.1(8)
C20 C21 H21 119.5
C22 C21 H21 119.5
C23 C22 C21 121.7(9)
C23 C22 H22 119.2
C21 C22 H22 119.2
C24 C23 C22 118.8(8)
C24 C23 H23 120.6
C22 C23 H23 120.6
C23 C24 C25 120.8(9)
C23 C24 H24 119.6
C25 C24 H24 119.6
C24 C25 C20 121.2(8)
C24 C25 C26 123.2(8)
C20 C25 C26 115.6(6)
C27 C26 N6 117.7(8)
C27 C26 C25 128.5(8)
N6 C26 C25 113.8(7)
C28 C27 C26 122.4(10)
C28 C27 H27 118.8
C26 C27 H27 118.8
C27 C28 C29 118.7(11)
C27 C28 H28 120.6
C29 C28 H28 120.6
C30 C29 C28 119.0(11)
C30 C29 H29 120.5
C28 C29 H29 120.5
N6 C30 C29 123.7(9)
N6 C30 H30 118.2
C29 C30 H30 118.2
C1 N1 C5 118.1(6)
C1 N1 Ir1 125.2(4)
C5 N1 Ir1 116.7(4)
C6 N2 N3 106.5(5)
C6 N2 Ir1 114.9(4)
N3 N2 Ir1 138.1(4)
C7 N3 N2 103.4(5)
C6 N4 C7 100.0(5)
C9 N5 C13 119.2(7)
C9 N5 Ir1 124.8(5)
C13 N5 Ir1 116.1(5)
C30 N6 C26 118.6(7)
C30 N6 Ir1 126.0(6)
C26 N6 Ir1 115.4(5)

loop_
_geom_bond_atom_site_label_1
_geom_bond_atom_site_label_2
_geom_bond_distance
Ir1 C19 2.024(7)
Ir1 C20 2.011(7)
Ir1 N6 2.033(6)
Ir1 N5 2.031(6)
Ir1 N2 2.126(5)
Ir1 N1 2.165(5)
C1 N1 1.327(8)
C1 C2 1.379(9)
C1 H1 0.9300
C2 C3 1.377(10)
C2 H2 0.9300
C3 C4 1.363(10)
C3 H3 0.9300
C4 C5 1.360(9)
C4 H4 0.9300
C5 N1 1.358(8)
C5 C6 1.470(9)
C6 N4 1.337(8)
C6 N2 1.352(8)
C7 N3 1.322(8)
C7 N4 1.341(9)
C7 C8 1.461(11)
C8 F1 1.261(10)
C8 F3 1.294(13)
C8 F2 1.364(12)
C9 N5 1.338(9)
C9 C10 1.379(10)
C9 H9 0.9300
C10 C11 1.376(11)
C10 H10 0.9300
C11 C12 1.403(12)
C11 H11 0.9300
C12 C13 1.364(10)
C12 H12 0.9300
C13 N5 1.363(8)
C13 C14 1.432(10)
C14 C19 1.394(10)
C14 C15 1.397(9)
C15 C16 1.386(12)
C15 H15 0.9300
C16 C17 1.355(12)
C16 H16 0.9300
C17 C18 1.381(10)
C17 H17 0.9300
C18 C19 1.404(10)
C18 H18 0.9300
C20 C21 1.385(10)
C20 C25 1.410(10)
C21 C22 1.390(10)
C21 H21 0.9300
C22 C23 1.371(13)
C22 H22 0.9300
C23 C24 1.353(13)
C23 H23 0.9300
C24 C25 1.399(10)
C24 H24 0.9300
C25 C26 1.457(11)
C26 C27 1.391(12)
C26 N6 1.385(9)
C27 C28 1.349(14)
C27 H27 0.9300
C28 C29 1.363(15)
C28 H28 0.9300
C29 C30 1.357(13)
C29 H29 0.9300
C30 N6 1.333(10)
C30 H30 0.9300
N2 N3 1.362(7)

loop_
_geom_torsion_atom_site_label_1
_geom_torsion_atom_site_label_2
_geom_torsion_atom_site_label_3
_geom_torsion_atom_site_label_4
_geom_torsion
N1 C1 C2 C3 0.1(13)
C1 C2 C3 C4 -1.0(13)
C2 C3 C4 C5 1.7(13)
C3 C4 C5 N1 -1.6(13)
C3 C4 C5 C6 -179.2(8)
N1 C5 C6 N4 -174.7(7)
C4 C5 C6 N4 3.1(13)
N1 C5 C6 N2 3.7(10)
C4 C5 C6 N2 -178.5(7)
N3 C7 C8 F1 175.6(10)
N4 C7 C8 F1 -6.5(16)
N3 C7 C8 F3 -53.0(14)
N4 C7 C8 F3 124.9(10)
N3 C7 C8 F2 57.8(14)
N4 C7 C8 F2 -124.2(9)
N5 C9 C10 C11 1.8(11)
C9 C10 C11 C12 -0.7(12)
C10 C11 C12 C13 -1.7(12)
C11 C12 C13 N5 3.2(11)
C11 C12 C13 C14 -177.9(7)
C12 C13 C14 C19 178.3(7)
N5 C13 C14 C19 -2.7(8)
C12 C13 C14 C15 -0.9(11)
N5 C13 C14 C15 178.0(6)
C19 C14 C15 C16 -1.0(11)
C13 C14 C15 C16 178.2(7)
C14 C15 C16 C17 -0.9(12)
C15 C16 C17 C18 2.1(12)
C16 C17 C18 C19 -1.5(11)
C17 C18 C19 C14 -0.5(10)
C17 C18 C19 Ir1 175.5(5)
C15 C14 C19 C18 1.7(9)
C13 C14 C19 C18 -177.6(6)
C15 C14 C19 Ir1 -174.8(5)
C13 C14 C19 Ir1 5.9(7)
C20 Ir1 C19 C18 -86.6(6)
N6 Ir1 C19 C18 -5.9(6)
N5 Ir1 C19 C18 178.7(6)
N2 Ir1 C19 C18 88.7(6)
N1 Ir1 C19 C18 153(3)
C20 Ir1 C19 C14 89.5(5)
N6 Ir1 C19 C14 170.2(5)
N5 Ir1 C19 C14 -5.2(4)
N2 Ir1 C19 C14 -95.2(5)
N1 Ir1 C19 C14 -31(3)
C19 Ir1 C20 C21 -80.7(7)
N6 Ir1 C20 C21 -177.3(7)
N5 Ir1 C20 C21 -1.4(6)
N2 Ir1 C20 C21 126.2(14)
N1 Ir1 C20 C21 95.2(6)
C19 Ir1 C20 C25 97.3(5)
N6 Ir1 C20 C25 0.7(5)
N5 Ir1 C20 C25 176.6(5)
N2 Ir1 C20 C25 -55.8(17)
N1 Ir1 C20 C25 -86.8(5)
C25 C20 C21 C22 1.4(10)
Ir1 C20 C21 C22 179.4(5)
C20 C21 C22 C23 0.1(12)
C21 C22 C23 C24 -0.4(13)
C22 C23 C24 C25 -0.9(14)
C23 C24 C25 C20 2.5(12)
C23 C24 C25 C26 -177.1(8)
C21 C20 C25 C24 -2.7(10)
Ir1 C20 C25 C24 179.0(6)
C21 C20 C25 C26 177.0(6)
Ir1 C20 C25 C26 -1.3(8)
C24 C25 C26 C27 2.4(13)
C20 C25 C26 C27 -177.2(7)
C24 C25 C26 N6 -179.1(7)
C20 C25 C26 N6 1.3(9)
N6 C26 C27 C28 -1.0(13)
C25 C26 C27 C28 177.5(9)
C26 C27 C28 C29 1.2(16)
C27 C28 C29 C30 -0.4(16)
C28 C29 C30 N6 -0.6(15)
C2 C1 N1 C5 0.1(11)
C2 C1 N1 Ir1 179.2(6)
C4 C5 N1 C1 0.6(11)
C6 C5 N1 C1 178.5(7)
C4 C5 N1 Ir1 -178.5(6)
C6 C5 N1 Ir1 -0.6(8)
C19 Ir1 N1 C1 114(3)
C20 Ir1 N1 C1 -5.9(6)
N6 Ir1 N1 C1 -86.8(6)
N5 Ir1 N1 C1 88.8(6)
N2 Ir1 N1 C1 179.5(6)
C19 Ir1 N1 C5 -67(3)
C20 Ir1 N1 C5 173.2(5)
N6 Ir1 N1 C5 92.3(5)
N5 Ir1 N1 C5 -92.1(5)
N2 Ir1 N1 C5 -1.4(5)
N4 C6 N2 N3 0.6(8)
C5 C6 N2 N3 -178.0(6)
N4 C6 N2 Ir1 173.7(5)
C5 C6 N2 Ir1 -4.9(8)
C19 Ir1 N2 C6 178.9(5)
C20 Ir1 N2 C6 -28.5(17)
N6 Ir1 N2 C6 -84.1(5)
N5 Ir1 N2 C6 99.2(5)
N1 Ir1 N2 C6 3.3(5)
C19 Ir1 N2 N3 -11.0(7)
C20 Ir1 N2 N3 141.6(13)
N6 Ir1 N2 N3 86.0(7)
N5 Ir1 N2 N3 -90.7(7)
N1 Ir1 N2 N3 173.4(7)
N4 C7 N3 N2 -0.5(9)
C8 C7 N3 N2 177.5(9)
C6 N2 N3 C7 -0.1(7)
Ir1 N2 N3 C7 -170.7(6)
N2 C6 N4 C7 -0.8(8)
C5 C6 N4 C7 177.7(7)
N3 C7 N4 C6 0.8(9)
C8 C7 N4 C6 -177.2(9)
C10 C9 N5 C13 -0.4(10)
C10 C9 N5 Ir1 -179.7(5)
C12 C13 N5 C9 -2.2(9)
C14 C13 N5 C9 178.8(6)
C12 C13 N5 Ir1 177.3(5)
C14 C13 N5 Ir1 -1.7(7)
C19 Ir1 N5 C9 -176.8(5)
C20 Ir1 N5 C9 96.4(5)
N6 Ir1 N5 C9 136.6(19)
N2 Ir1 N5 C9 -75.5(5)
N1 Ir1 N5 C9 1.1(5)
C19 Ir1 N5 C13 3.8(4)
C20 Ir1 N5 C13 -83.0(5)
N6 Ir1 N5 C13 -43(2)
N2 Ir1 N5 C13 105.1(4)
N1 Ir1 N5 C13 -178.3(4)
C29 C30 N6 C26 0.8(12)
C29 C30 N6 Ir1 -177.0(7)
C27 C26 N6 C30 -0.1(10)
C25 C26 N6 C30 -178.7(7)
C27 C26 N6 Ir1 178.0(6)
C25 C26 N6 Ir1 -0.7(8)
C19 Ir1 N6 C30 91.3(6)
C20 Ir1 N6 C30 177.9(7)
N5 Ir1 N6 C30 137.2(19)
N2 Ir1 N6 C30 -10.7(6)
N1 Ir1 N6 C30 -87.0(6)
C19 Ir1 N6 C26 -86.6(5)
C20 Ir1 N6 C26 0.0(5)
N5 Ir1 N6 C26 -41(2)
N2 Ir1 N6 C26 171.4(5)
N1 Ir1 N6 C26 95.1(5)

loop_
_platon_squeeze_void_nr
_platon_squeeze_void_average_x
_platon_squeeze_void_average_y
_platon_squeeze_void_average_z
_platon_squeeze_void_volume
_platon_squeeze_void_count_electrons
_platon_squeeze_void_content
1 -0.008 0.500 0.000 325 71 ' '
